data_1568739
loop_
_publ_author_name
'Sarcevic, Julijan'
'Heitkemper, Tobias'
'Ruth, Paul Niklas'
'Na&#xdf;, Leonard'
'Kubis, Maximilian'
'Stalke, Dietmar'
'Sindlinger, Christian P.'

_publ_section_title
;
 A donor-supported silavinylidene and silylium ylides: boroles as a
 flexible platform for versatile Si(ii) chemistry.
;
_journal_issue 19
_journal_name_full 'Chemical science'
_journal_page_first 5148
_journal_page_last 5159
_journal_paper_doi 10.1039/d3sc00808h
_journal_volume 14
_journal_year 2023
_chemical_formula_sum 'C104 H166 B2 Si4'
_chemical_formula_weight 1550.34
_space_group_crystal_system triclinic
_space_group_IT_number 2
_space_group_name_Hall '-P 1'
_space_group_name_H-M_alt 'P -1'
_atom_sites_solution_hydrogens geom
_atom_sites_solution_primary direct
_audit_creation_method
;FinalCif V113 by Daniel Kratzert, Freiburg 2022,
https://dkratzert.de/finalcif.html
;
_audit_update_record
;
2023-01-01 deposited with the CCDC.	2023-03-31 downloaded from the CCDC.
;
_cell_angle_alpha 90.820(3)
_cell_angle_beta 103.725(3)
_cell_angle_gamma 90.717(3)
_cell_formula_units_Z 1
_cell_length_a 11.975(2)
_cell_length_b 14.700(3)
_cell_length_c 14.916(3)
_cell_measurement_reflns_used 9984
_cell_measurement_temperature 100(2)
_cell_measurement_theta_max 29.4805
_cell_measurement_theta_min 2.215
_cell_volume 2550.1(8)
_computing_cell_refinement 'SAINT V8.40A'
_computing_data_collection 'Bruker APEX II'
_computing_data_reduction 'SAINT V8.40A'
_computing_molecular_graphics 'ORTEP (Farrugia, 2012)'
_computing_structure_refinement 'SHELXL-2018/3 (Sheldrick, 2018)'
_computing_structure_solution 'SHELXT 2014/5 (Sheldrick, 2014)'
_diffrn_ambient_environment N~2~
_diffrn_ambient_temperature 100(2)
_diffrn_detector CCD
_diffrn_detector_type 'Bruker APEX II'
_diffrn_measured_fraction_theta_full 1.000
_diffrn_measured_fraction_theta_max 0.993
_diffrn_measurement_device_type 'Bruker APEX2'
_diffrn_measurement_method '\w and \f scans'
_diffrn_measurement_specimen_support 'MiTeGen micromount'
_diffrn_radiation_probe x-ray
_diffrn_radiation_type MoK\a
_diffrn_radiation_wavelength 0.71073
_diffrn_reflns_av_R_equivalents 0.0371
_diffrn_reflns_av_unetI/netI 0.0260
_diffrn_reflns_Laue_measured_fraction_full 1.000
_diffrn_reflns_Laue_measured_fraction_max 0.993
_diffrn_reflns_limit_h_max 16
_diffrn_reflns_limit_h_min -16
_diffrn_reflns_limit_k_max 20
_diffrn_reflns_limit_k_min -20
_diffrn_reflns_limit_l_max 20
_diffrn_reflns_limit_l_min -20
_diffrn_reflns_number 83217
_diffrn_reflns_point_group_measured_fraction_full 1.000
_diffrn_reflns_point_group_measured_fraction_max 0.993
_diffrn_reflns_theta_full 25.242
_diffrn_reflns_theta_max 29.704
_diffrn_reflns_theta_min 1.386
_diffrn_source 'microfocus sealed X-ray tube'
_diffrn_source_current 0.99
_diffrn_source_voltage 50.0
_exptl_absorpt_coefficient_mu 0.100
_exptl_absorpt_correction_T_max 0.7459
_exptl_absorpt_correction_T_min 0.6691
_exptl_absorpt_correction_type multi-scan
_exptl_absorpt_process_details
;SADABS-2016/2 - Bruker AXS area detector scaling and absorption correction:
Krause, L., Herbst-Irmer, R., Sheldrick G.M. & Stalke D., J. Appl. Cryst. 48
(2015) 3-10
;
_exptl_crystal_colour orange
_exptl_crystal_density_diffrn 1.010
_exptl_crystal_description block
_exptl_crystal_F_000 856
_exptl_crystal_size_max 0.422
_exptl_crystal_size_mid 0.368
_exptl_crystal_size_min 0.094
_refine_diff_density_max 0.715
_refine_diff_density_min -0.293
_refine_diff_density_rms 0.056
_refine_ls_extinction_method none
_refine_ls_goodness_of_fit_ref 1.084
_refine_ls_hydrogen_treatment constr
_refine_ls_matrix_type full
_refine_ls_number_parameters 816
_refine_ls_number_reflns 14387
_refine_ls_number_restraints 1786
_refine_ls_restrained_S_all 1.070
_refine_ls_R_factor_all 0.0691
_refine_ls_R_factor_gt 0.0576
_refine_ls_shift/su_max 0.001
_refine_ls_shift/su_mean 0.000
_refine_ls_structure_factor_coef Fsqd
_refine_ls_weighting_details 'w=1/[\s^2^(Fo^2^)+(0.0808P)^2^+1.0302P] where P=(Fo^2^+2Fc^2^)/3'
_refine_ls_weighting_scheme calc
_refine_ls_wR_factor_gt 0.1520
_refine_ls_wR_factor_ref 0.1608
_reflns_Friedel_coverage 0.000
_reflns_number_gt 11974
_reflns_number_total 14387
_reflns_threshold_expression 'I > 2\s(I)'
_cod_data_source_file d3sc00808h2.cif
_cod_data_source_block XylEmma_a
_cod_depositor_comments 'Adding full bibliography for 1568738--1568749.cif.'
_cod_original_cell_volume 2550.1(9)
_cod_database_code 1568739
_shelx_shelxl_version_number 2018/3
_shelx_space_group_comment
;
The symmetry employed for this shelxl refinement is uniquely defined
by the following loop, which should always be used as a source of
symmetry information in preference to the above space-group names.
They are only intended as comments.
;
_shelx_estimated_absorpt_t_min 0.959
_shelx_estimated_absorpt_t_max 0.991
_diffrn_measurement_ambient_temperature_device_make 'Oxford Cryostream 600'

loop_
_space_group_symop_operation_xyz
'x, y, z'
'-x, -y, -z'

loop_
_atom_site_label
_atom_site_type_symbol
_atom_site_fract_x
_atom_site_fract_y
_atom_site_fract_z
_atom_site_U_iso_or_equiv
_atom_site_adp_type
_atom_site_occupancy
_atom_site_site_symmetry_order
_atom_site_calc_flag
_atom_site_refinement_flags_posn
_atom_site_refinement_flags_adp
_atom_site_refinement_flags_occupancy
_atom_site_disorder_assembly
_atom_site_disorder_group
B1 B 0.75157(13) 0.72886(10) 0.25399(11) 0.0236(3) Uani 1 1 d D . . . .
C2 C 0.79182(11) 0.66535(9) 0.18123(9) 0.0221(2) Uani 1 1 d D . . . .
C3 C 0.77340(11) 0.57950(9) 0.20761(8) 0.0194(2) Uani 1 1 d . . . . .
C4 C 0.73107(11) 0.57939(9) 0.29756(8) 0.0193(2) Uani 1 1 d . . . . .
C5 C 0.71518(11) 0.66498(9) 0.32716(9) 0.0218(2) Uani 1 1 d D . . . .
C11A C 0.7595(5) 0.8357(3) 0.2661(4) 0.0252(9) Uani 0.503(2) 1 d D U P A 1
C12A C 0.6796(3) 0.8901(2) 0.2081(3) 0.0321(7) Uani 0.503(2) 1 d D U P A 1
C13A C 0.6889(4) 0.9846(3) 0.2181(4) 0.0442(10) Uani 0.503(2) 1 d D U P A 1
H13A H 0.634466 1.021745 0.178755 0.053 Uiso 0.503(2) 1 calc R U P A 1
C14A C 0.7767(4) 1.0247(3) 0.2848(4) 0.0529(10) Uani 0.503(2) 1 d D U P A 1
H14A H 0.782999 1.089137 0.289836 0.063 Uiso 0.503(2) 1 calc R U P A 1
C15A C 0.8555(4) 0.9720(3) 0.3442(4) 0.0504(9) Uani 0.503(2) 1 d D U P A 1
C16A C 0.8440(4) 0.8778(3) 0.3344(4) 0.0357(9) Uani 0.503(2) 1 d D U P A 1
H16A H 0.896054 0.840893 0.376027 0.043 Uiso 0.503(2) 1 calc R U P A 1
C17A C 0.9499(5) 1.0138(4) 0.4215(5) 0.091(2) Uani 0.503(2) 1 d D U P A 1
H17A H 0.982413 0.966649 0.465414 0.136 Uiso 0.503(2) 1 calc R U P A 1
H17B H 0.917451 1.061783 0.453434 0.136 Uiso 0.503(2) 1 calc R U P A 1
H17C H 1.010607 1.039949 0.395250 0.136 Uiso 0.503(2) 1 calc R U P A 1
C18A C 0.5784(5) 0.8494(3) 0.1386(4) 0.0498(12) Uani 0.503(2) 1 d D U P A 1
H18A H 0.569238 0.880657 0.079809 0.075 Uiso 0.503(2) 1 calc R U P A 1
H18B H 0.508569 0.856344 0.161373 0.075 Uiso 0.503(2) 1 calc R U P A 1
H18C H 0.591503 0.784574 0.129509 0.075 Uiso 0.503(2) 1 calc R U P A 1
C11B C 0.7428(15) 0.8341(7) 0.2439(12) 0.036(3) Uani 0.237(3) 1 d D U P A 2
C12B C 0.8259(10) 0.8919(6) 0.2955(7) 0.0412(18) Uani 0.237(3) 1 d D U P A 2
C13B C 0.8131(10) 0.9854(6) 0.2853(8) 0.0524(17) Uani 0.237(3) 1 d D U P A 2
H13B H 0.866805 1.026071 0.323489 0.063 Uiso 0.237(3) 1 calc R U P A 2
C14B C 0.7219(11) 1.0190(7) 0.2196(9) 0.058(2) Uani 0.237(3) 1 d D U P A 2
H14B H 0.713708 1.082977 0.213315 0.070 Uiso 0.237(3) 1 calc R U P A 2
C15B C 0.6425(9) 0.9614(7) 0.1628(9) 0.0575(19) Uani 0.237(3) 1 d D U P A 2
C16B C 0.6557(10) 0.8692(7) 0.1748(9) 0.042(2) Uani 0.237(3) 1 d D U P A 2
H16B H 0.604089 0.828433 0.134750 0.051 Uiso 0.237(3) 1 calc R U P A 2
C17B C 0.5467(12) 1.0009(9) 0.0925(11) 0.092(3) Uani 0.237(3) 1 d D U P A 2
H17D H 0.577871 1.031885 0.045798 0.138 Uiso 0.237(3) 1 calc R U P A 2
H17E H 0.505504 1.044593 0.122446 0.138 Uiso 0.237(3) 1 calc R U P A 2
H17F H 0.493573 0.952064 0.062842 0.138 Uiso 0.237(3) 1 calc R U P A 2
C18B C 0.9250(10) 0.8560(8) 0.3677(7) 0.058(2) Uani 0.237(3) 1 d D U P A 2
H18D H 0.953937 0.903745 0.414240 0.087 Uiso 0.237(3) 1 calc R U P A 2
H18E H 0.986574 0.837659 0.338480 0.087 Uiso 0.237(3) 1 calc R U P A 2
H18F H 0.898877 0.803383 0.397239 0.087 Uiso 0.237(3) 1 calc R U P A 2
C11C C 0.7182(9) 0.8315(4) 0.2249(7) 0.0260(15) Uani 0.260(2) 1 d D U P A 3
C12C C 0.7739(7) 0.9061(4) 0.2755(5) 0.0376(13) Uani 0.260(2) 1 d D U P A 3
C13C C 0.7443(11) 0.9945(6) 0.2494(7) 0.0497(18) Uani 0.260(2) 1 d D U P A 3
H13C H 0.785688 1.044676 0.282974 0.060 Uiso 0.260(2) 1 calc R U P A 3
C14C C 0.6534(9) 1.0090(6) 0.1736(7) 0.0586(18) Uani 0.260(2) 1 d D U P A 3
H14C H 0.631607 1.069561 0.157035 0.070 Uiso 0.260(2) 1 calc R U P A 3
C15C C 0.5941(8) 0.9368(5) 0.1219(5) 0.0476(15) Uani 0.260(2) 1 d D U P A 3
C16C C 0.6290(9) 0.8496(6) 0.1487(6) 0.0340(16) Uani 0.260(2) 1 d D U P A 3
H16C H 0.589968 0.799547 0.113183 0.041 Uiso 0.260(2) 1 calc R U P A 3
C17C C 0.5004(9) 0.9516(8) 0.0363(7) 0.074(3) Uani 0.260(2) 1 d D U P A 3
H17G H 0.433887 0.912627 0.037581 0.089 Uiso 0.260(2) 1 calc R U P A 3
H17H H 0.528805 0.936319 -0.018452 0.089 Uiso 0.260(2) 1 calc R U P A 3
H17I H 0.477710 1.015511 0.034021 0.089 Uiso 0.260(2) 1 calc R U P A 3
C18C C 0.8747(11) 0.8930(9) 0.3541(8) 0.053(2) Uani 0.260(2) 1 d D U P A 3
H18G H 0.929933 0.853418 0.334473 0.080 Uiso 0.260(2) 1 calc R U P A 3
H18H H 0.849144 0.864943 0.405202 0.080 Uiso 0.260(2) 1 calc R U P A 3
H18I H 0.911359 0.952160 0.374611 0.080 Uiso 0.260(2) 1 calc R U P A 3
Si21 Si 0.86277(3) 0.70064(3) 0.08789(3) 0.02432(9) Uani 1 1 d . . . . .
C22 C 0.95568(15) 0.60992(12) 0.05714(12) 0.0368(4) Uani 1 1 d . . . . .
H22A H 0.907212 0.562394 0.019793 0.055 Uiso 1 1 calc R U . . .
H22B H 1.001566 0.583372 0.113682 0.055 Uiso 1 1 calc R U . . .
H22C H 1.007000 0.636378 0.021804 0.055 Uiso 1 1 calc R U . . .
C23 C 0.75234(15) 0.73501(12) -0.01686(10) 0.0352(3) Uani 1 1 d . . . . .
H23A H 0.790699 0.754135 -0.064827 0.053 Uiso 1 1 calc R U . . .
H23B H 0.707912 0.785617 -0.000691 0.053 Uiso 1 1 calc R U . . .
H23C H 0.700599 0.683256 -0.039909 0.053 Uiso 1 1 calc R U . . .
C24 C 0.95874(15) 0.80164(12) 0.13126(12) 0.0374(4) Uani 1 1 d . . . . .
H24A H 0.996892 0.821150 0.083307 0.056 Uiso 1 1 calc R U . . .
H24B H 1.016802 0.784999 0.186503 0.056 Uiso 1 1 calc R U . . .
H24C H 0.912638 0.851526 0.146634 0.056 Uiso 1 1 calc R U . . .
Si51 Si 0.64648(3) 0.69906(3) 0.42261(3) 0.02402(9) Uani 1 1 d . . . . .
C49 C 0.41384(13) 0.31235(12) 0.26847(11) 0.0338(3) Uani 1 1 d D . . . .
H49A H 0.408646 0.367903 0.232255 0.051 Uiso 1 1 calc R U . . .
H49B H 0.398988 0.326700 0.328909 0.051 Uiso 1 1 calc R U . . .
H49C H 0.356726 0.267536 0.235830 0.051 Uiso 1 1 calc R U . . .
C48 C 0.55907(15) 0.25389(12) 0.18657(11) 0.0346(3) Uani 1 1 d D . . . .
H48A H 0.502936 0.209051 0.152644 0.052 Uiso 1 1 calc R U . . .
H48B H 0.636778 0.229994 0.194545 0.052 Uiso 1 1 calc R U . . .
H48C H 0.552887 0.310450 0.151859 0.052 Uiso 1 1 calc R U . . .
C47 C 0.53493(12) 0.27300(9) 0.28169(9) 0.0248(3) Uani 1 1 d D . . . .
C46 C 0.77673(11) 0.47560(9) 0.43161(9) 0.0224(2) Uani 1 1 d . . . . .
H46 H 0.828381 0.521088 0.464080 0.027 Uiso 1 1 calc R U . . .
C45 C 0.76506(11) 0.39331(10) 0.47445(9) 0.0233(3) Uani 1 1 d D . . . .
C44 C 0.68752(11) 0.32805(9) 0.42478(9) 0.0228(2) Uani 1 1 d . . . . .
H44 H 0.678769 0.271676 0.452920 0.027 Uiso 1 1 calc R U . . .
C43 C 0.62268(11) 0.34285(9) 0.33545(9) 0.0202(2) Uani 1 1 d D . . . .
C42 C 0.63781(11) 0.42561(9) 0.29432(8) 0.0199(2) Uani 1 1 d . . . . .
H42 H 0.595643 0.436546 0.233083 0.024 Uiso 1 1 calc R U . . .
C41 C 0.71389(11) 0.49228(9) 0.34192(8) 0.0194(2) Uani 1 1 d . . . . .
C39 C 0.94566(18) 0.18220(12) 0.15683(12) 0.0439(4) Uani 1 1 d . . . . .
H39A H 0.964808 0.191417 0.097237 0.066 Uiso 1 1 calc R U . . .
H39B H 0.866659 0.158586 0.146532 0.066 Uiso 1 1 calc R U . . .
H39C H 0.998672 0.138502 0.192660 0.066 Uiso 1 1 calc R U . . .
C38 C 0.93459(15) 0.25570(12) 0.30584(11) 0.0355(3) Uani 1 1 d . . . . .
H38A H 0.855782 0.232735 0.298985 0.053 Uiso 1 1 calc R U . . .
H38B H 0.945231 0.312698 0.341967 0.053 Uiso 1 1 calc R U . . .
H38C H 0.988888 0.210635 0.337668 0.053 Uiso 1 1 calc R U . . .
C37 C 0.95634(12) 0.27301(10) 0.21005(10) 0.0268(3) Uani 1 1 d . . . . .
C36 C 0.72644(11) 0.47833(9) 0.06842(9) 0.0223(2) Uani 1 1 d . . . . .
H36 H 0.677482 0.524359 0.037737 0.027 Uiso 1 1 calc R U . . .
C35 C 0.73637(11) 0.39698(10) 0.02126(9) 0.0231(3) Uani 1 1 d . . . . .
C34 C 0.80932(11) 0.33095(9) 0.06834(9) 0.0228(3) Uani 1 1 d . . . . .
H34 H 0.816561 0.275270 0.037236 0.027 Uiso 1 1 calc R U . . .
C33 C 0.87210(11) 0.34362(9) 0.15948(9) 0.0205(2) Uani 1 1 d . . . . .
C32 C 0.85916(11) 0.42537(9) 0.20472(8) 0.0200(2) Uani 1 1 d . . . . .
H32 H 0.899980 0.435064 0.267057 0.024 Uiso 1 1 calc R U . . .
C31 C 0.78706(11) 0.49304(9) 0.15960(8) 0.0192(2) Uani 1 1 d . . . . .
C52 C 0.55409(15) 0.60656(12) 0.45319(13) 0.0397(4) Uani 1 1 d . . . . .
H52A H 0.504616 0.632207 0.490573 0.059 Uiso 1 1 calc R U . . .
H52B H 0.602974 0.560065 0.488429 0.059 Uiso 1 1 calc R U . . .
H52C H 0.506279 0.578955 0.396579 0.059 Uiso 1 1 calc R U . . .
C53 C 0.75933(14) 0.73527(12) 0.52714(10) 0.0346(3) Uani 1 1 d . . . . .
H53A H 0.808599 0.683632 0.549475 0.052 Uiso 1 1 calc R U . . .
H53B H 0.722459 0.756238 0.575582 0.052 Uiso 1 1 calc R U . . .
H53C H 0.806041 0.784898 0.511133 0.052 Uiso 1 1 calc R U . . .
C54 C 0.55118(15) 0.79797(12) 0.38388(11) 0.0368(3) Uani 1 1 d . . . . .
H54A H 0.492861 0.780662 0.328010 0.055 Uiso 1 1 calc R U . . .
H54B H 0.597453 0.849245 0.370587 0.055 Uiso 1 1 calc R U . . .
H54C H 0.513332 0.815804 0.432779 0.055 Uiso 1 1 calc R U . . .
C310 C 1.07951(14) 0.31080(13) 0.22170(12) 0.0386(4) Uani 1 1 d . . . . .
H31A H 1.093310 0.323536 0.160882 0.058 Uiso 1 1 calc R U . . .
H31B H 1.134594 0.265839 0.252679 0.058 Uiso 1 1 calc R U . . .
H31C H 1.089055 0.367073 0.258945 0.058 Uiso 1 1 calc R U . . .
C311 C 0.66830(13) 0.38376(12) -0.07919(10) 0.0347(3) Uani 1 1 d . . . . .
C312 C 0.69195(17) 0.29325(14) -0.12080(12) 0.0470(5) Uani 1 1 d . . . . .
H31D H 0.648558 0.288903 -0.185320 0.070 Uiso 1 1 calc R U . . .
H31E H 0.668226 0.243471 -0.086042 0.070 Uiso 1 1 calc R U . . .
H31F H 0.774327 0.288943 -0.117890 0.070 Uiso 1 1 calc R U . . .
C313 C 0.7049(2) 0.45984(16) -0.13862(12) 0.0537(5) Uani 1 1 d . . . . .
H31G H 0.656841 0.455498 -0.201670 0.081 Uiso 1 1 calc R U . . .
H31H H 0.785724 0.452302 -0.139921 0.081 Uiso 1 1 calc R U . . .
H31I H 0.695233 0.519549 -0.111644 0.081 Uiso 1 1 calc R U . . .
C314 C 0.54018(16) 0.39245(18) -0.08431(14) 0.0559(6) Uani 1 1 d . . . . .
H31J H 0.496625 0.382944 -0.148285 0.084 Uiso 1 1 calc R U . . .
H31K H 0.525116 0.453350 -0.062779 0.084 Uiso 1 1 calc R U . . .
H31L H 0.516478 0.346638 -0.045150 0.084 Uiso 1 1 calc R U . . .
C410 C 0.53742(17) 0.18289(11) 0.33235(12) 0.0405(4) Uani 1 1 d D . . . .
H41A H 0.481955 0.139872 0.294552 0.061 Uiso 1 1 calc R U . . .
H41B H 0.517162 0.193547 0.391498 0.061 Uiso 1 1 calc R U . . .
H41C H 0.614722 0.157592 0.343408 0.061 Uiso 1 1 calc R U . . .
C41A C 0.83598(13) 0.37470(12) 0.57235(10) 0.0330(3) Uani 1 1 d D U . . .
C42A C 0.7982(4) 0.2912(3) 0.6140(3) 0.0491(11) Uani 0.547(4) 1 d D U P B 1
H42A H 0.716426 0.295416 0.613374 0.074 Uiso 0.547(4) 1 calc R U P B 1
H42B H 0.843110 0.286064 0.677802 0.074 Uiso 0.547(4) 1 calc R U P B 1
H42C H 0.810384 0.237405 0.578142 0.074 Uiso 0.547(4) 1 calc R U P B 1
C43A C 0.9586(3) 0.3825(4) 0.5763(3) 0.0668(17) Uani 0.547(4) 1 d D U P B 1
H43A H 0.978659 0.338403 0.532975 0.100 Uiso 0.547(4) 1 calc R U P B 1
H43B H 1.002614 0.370058 0.639019 0.100 Uiso 0.547(4) 1 calc R U P B 1
H43C H 0.976796 0.444162 0.559480 0.100 Uiso 0.547(4) 1 calc R U P B 1
C44A C 0.8048(4) 0.4577(3) 0.6367(2) 0.0617(13) Uani 0.547(4) 1 d D U P B 1
H44A H 0.816142 0.516279 0.609276 0.093 Uiso 0.547(4) 1 calc R U P B 1
H44B H 0.855175 0.455087 0.698844 0.093 Uiso 0.547(4) 1 calc R U P B 1
H44C H 0.724472 0.451345 0.640449 0.093 Uiso 0.547(4) 1 calc R U P B 1
C42B C 0.9240(4) 0.2935(3) 0.5638(2) 0.0462(12) Uani 0.453(4) 1 d D U P B 2
H42D H 0.879948 0.238475 0.538459 0.069 Uiso 0.453(4) 1 calc R U P B 2
H42E H 0.972317 0.280818 0.625053 0.069 Uiso 0.453(4) 1 calc R U P B 2
H42F H 0.972728 0.312122 0.522813 0.069 Uiso 0.453(4) 1 calc R U P B 2
C43B C 0.7624(4) 0.3399(4) 0.6318(2) 0.0385(10) Uani 0.453(4) 1 d D U P B 2
H43D H 0.720100 0.285441 0.602824 0.058 Uiso 0.453(4) 1 calc R U P B 2
H43E H 0.707844 0.386760 0.639612 0.058 Uiso 0.453(4) 1 calc R U P B 2
H43F H 0.810678 0.324479 0.692251 0.058 Uiso 0.453(4) 1 calc R U P B 2
C44B C 0.9111(4) 0.4521(3) 0.6181(3) 0.0480(13) Uani 0.453(4) 1 d D U P B 2
H44D H 0.965592 0.468379 0.581010 0.072 Uiso 0.453(4) 1 calc R U P B 2
H44E H 0.953589 0.434093 0.679691 0.072 Uiso 0.453(4) 1 calc R U P B 2
H44F H 0.863530 0.504662 0.623754 0.072 Uiso 0.453(4) 1 calc R U P B 2
C1_1 C 0.801(3) -0.0040(14) 0.9637(9) 0.092(7) Uani 0.380(3) 1 d D U P C 1
H1AA_1 H 0.884295 -0.006241 0.972768 0.110 Uiso 0.380(3) 1 calc R U P C 1
H1BA_1 H 0.775614 -0.048404 1.003585 0.110 Uiso 0.380(3) 1 calc R U P C 1
H1CA_1 H 0.778771 0.057164 0.979366 0.110 Uiso 0.380(3) 1 calc R U P C 1
C2_1 C 0.7448(9) -0.0260(5) 0.8658(5) 0.071(2) Uani 0.380(3) 1 d D U P C 1
H2AA_1 H 0.764105 -0.089411 0.852947 0.085 Uiso 0.380(3) 1 calc R U P C 1
H2BA_1 H 0.660524 -0.024413 0.858807 0.085 Uiso 0.380(3) 1 calc R U P C 1
C3_1 C 0.7731(14) 0.0318(8) 0.7941(6) 0.052(3) Uani 0.380(3) 1 d D U P C 1
H3AA_1 H 0.857781 0.036033 0.804764 0.063 Uiso 0.380(3) 1 calc R U P C 1
H3BA_1 H 0.745150 0.093914 0.801786 0.063 Uiso 0.380(3) 1 calc R U P C 1
C4_1 C 0.7245(12) 0.0007(8) 0.6957(6) 0.052(2) Uani 0.380(3) 1 d D U P C 1
H4AA_1 H 0.751995 -0.061556 0.688227 0.062 Uiso 0.380(3) 1 calc R U P C 1
H4BA_1 H 0.639756 -0.003152 0.685027 0.062 Uiso 0.380(3) 1 calc R U P C 1
C5_1 C 0.7532(7) 0.0582(5) 0.6235(4) 0.0590(15) Uani 0.380(3) 1 d D U P C 1
H5AA_1 H 0.837921 0.064690 0.636595 0.071 Uiso 0.380(3) 1 calc R U P C 1
H5BA_1 H 0.722231 0.119521 0.629428 0.071 Uiso 0.380(3) 1 calc R U P C 1
C6_1 C 0.711(2) 0.0268(15) 0.5262(8) 0.069(4) Uani 0.380(3) 1 d D U P C 1
H6AA_1 H 0.627357 0.020782 0.511301 0.082 Uiso 0.380(3) 1 calc R U P C 1
H6BA_1 H 0.744746 -0.032366 0.517769 0.082 Uiso 0.380(3) 1 calc R U P C 1
H6CA_1 H 0.734389 0.071114 0.485295 0.082 Uiso 0.380(3) 1 calc R U P C 1
C1_2 C 0.820(3) 0.009(2) 0.9665(10) 0.097(8) Uani 0.333(3) 1 d D U P D 2
H1AB_2 H 0.819941 -0.057106 0.968744 0.116 Uiso 0.333(3) 1 calc R U P D 2
H1BB_2 H 0.781657 0.033854 1.012716 0.116 Uiso 0.333(3) 1 calc R U P D 2
H1CB_2 H 0.899286 0.032692 0.979518 0.116 Uiso 0.333(3) 1 calc R U P D 2
C2_2 C 0.7583(11) 0.0379(6) 0.8745(6) 0.083(2) Uani 0.333(3) 1 d D U P D 2
H2AB_2 H 0.772367 0.104097 0.870623 0.100 Uiso 0.333(3) 1 calc R U P D 2
H2BB_2 H 0.675083 0.029288 0.870336 0.100 Uiso 0.333(3) 1 calc R U P D 2
C3_2 C 0.7836(19) -0.0064(12) 0.7913(7) 0.073(3) Uani 0.333(3) 1 d D U P D 2
H3AB_2 H 0.762074 -0.071646 0.790585 0.088 Uiso 0.333(3) 1 calc R U P D 2
H3BB_2 H 0.867538 -0.002389 0.796598 0.088 Uiso 0.333(3) 1 calc R U P D 2
C4_2 C 0.7232(13) 0.0336(6) 0.7013(7) 0.064(3) Uani 0.333(3) 1 d D U P D 2
H4AB_2 H 0.639483 0.031368 0.697382 0.076 Uiso 0.333(3) 1 calc R U P D 2
H4BB_2 H 0.746385 0.098556 0.701924 0.076 Uiso 0.333(3) 1 calc R U P D 2
C5_2 C 0.7435(11) -0.0096(7) 0.6177(7) 0.089(3) Uani 0.333(3) 1 d D U P D 2
H5AB_2 H 0.726211 -0.075512 0.619021 0.107 Uiso 0.333(3) 1 calc R U P D 2
H5BB_2 H 0.826041 -0.002586 0.618460 0.107 Uiso 0.333(3) 1 calc R U P D 2
C6_2 C 0.674(2) 0.027(2) 0.5294(10) 0.081(6) Uani 0.333(3) 1 d D U P D 2
H6AB_2 H 0.594241 0.033770 0.533299 0.097 Uiso 0.333(3) 1 calc R U P D 2
H6BB_2 H 0.677696 -0.014196 0.478234 0.097 Uiso 0.333(3) 1 calc R U P D 2
H6CB_2 H 0.705660 0.087158 0.518637 0.097 Uiso 0.333(3) 1 calc R U P D 2
C1_3 C 0.798(3) 0.0181(19) 0.9671(11) 0.084(8) Uani 0.286(3) 1 d D U P E 3
H1AC_3 H 0.797206 0.084715 0.970222 0.126 Uiso 0.286(3) 1 calc R U P E 3
H1BC_3 H 0.856368 -0.004488 1.019257 0.126 Uiso 0.286(3) 1 calc R U P E 3
H1CC_3 H 0.722263 -0.006282 0.969708 0.126 Uiso 0.286(3) 1 calc R U P E 3
C2_3 C 0.8252(11) -0.0117(9) 0.8793(7) 0.080(3) Uani 0.286(3) 1 d D U P E 3
H2AC_3 H 0.900831 0.014603 0.876616 0.096 Uiso 0.286(3) 1 calc R U P E 3
H2BC_3 H 0.831820 -0.078756 0.879032 0.096 Uiso 0.286(3) 1 calc R U P E 3
C3_3 C 0.7388(14) 0.015(2) 0.7957(8) 0.076(4) Uani 0.286(3) 1 d D U P E 3
H3AC_3 H 0.726279 0.081094 0.799792 0.091 Uiso 0.286(3) 1 calc R U P E 3
H3BC_3 H 0.665194 -0.016492 0.795764 0.091 Uiso 0.286(3) 1 calc R U P E 3
C4_3 C 0.7684(12) -0.0056(13) 0.7051(8) 0.069(4) Uani 0.286(3) 1 d D U P E 3
H4AC_3 H 0.843168 0.023794 0.705010 0.083 Uiso 0.286(3) 1 calc R U P E 3
H4BC_3 H 0.776780 -0.072112 0.698634 0.083 Uiso 0.286(3) 1 calc R U P E 3
C5_3 C 0.6794(10) 0.0269(9) 0.6247(7) 0.079(3) Uani 0.286(3) 1 d D U P E 3
H5AC_3 H 0.604436 -0.000609 0.627457 0.094 Uiso 0.286(3) 1 calc R U P E 3
H5BC_3 H 0.673135 0.093606 0.631417 0.094 Uiso 0.286(3) 1 calc R U P E 3
C6_3 C 0.699(4) 0.007(3) 0.5321(12) 0.103(10) Uani 0.286(3) 1 d D U P E 3
H6AC_3 H 0.640846 0.037406 0.485211 0.154 Uiso 0.286(3) 1 calc R U P E 3
H6BC_3 H 0.693640 -0.058842 0.520233 0.154 Uiso 0.286(3) 1 calc R U P E 3
H6CC_3 H 0.775722 0.029272 0.529602 0.154 Uiso 0.286(3) 1 calc R U P E 3

loop_
_atom_site_aniso_label
_atom_site_aniso_U_11
_atom_site_aniso_U_22
_atom_site_aniso_U_33
_atom_site_aniso_U_23
_atom_site_aniso_U_13
_atom_site_aniso_U_12
B1 0.0215(6) 0.0228(7) 0.0263(7) -0.0006(5) 0.0056(5) -0.0004(5)
C2 0.0234(6) 0.0249(6) 0.0182(6) 0.0010(5) 0.0052(5) -0.0003(5)
C3 0.0187(5) 0.0250(6) 0.0148(5) -0.0003(4) 0.0044(4) 0.0009(4)
C4 0.0186(5) 0.0245(6) 0.0150(5) 0.0007(4) 0.0041(4) 0.0004(4)
C5 0.0219(6) 0.0255(6) 0.0186(6) -0.0013(5) 0.0059(5) 0.0007(5)
C11A 0.0302(19) 0.0202(15) 0.028(2) 0.0012(12) 0.0121(14) -0.0007(12)
C12A 0.0386(17) 0.0265(16) 0.0329(18) 0.0043(13) 0.0120(13) 0.0020(12)
C13A 0.046(2) 0.0252(18) 0.065(3) 0.0115(18) 0.0204(18) 0.0081(16)
C14A 0.056(2) 0.0233(17) 0.084(3) -0.0022(18) 0.027(2) -0.0058(16)
C15A 0.0430(19) 0.0352(17) 0.073(3) -0.0159(17) 0.0157(17) -0.0111(14)
C16A 0.033(2) 0.0349(18) 0.040(3) -0.0058(18) 0.0105(17) -0.0070(15)
C17A 0.069(3) 0.059(3) 0.126(5) -0.037(3) -0.010(3) -0.016(2)
C18A 0.052(3) 0.045(2) 0.045(2) -0.0003(16) -0.003(2) 0.010(2)
C11B 0.040(5) 0.037(4) 0.040(5) -0.006(3) 0.025(3) -0.003(3)
C12B 0.054(4) 0.036(3) 0.040(4) -0.008(3) 0.025(3) -0.007(3)
C13B 0.065(4) 0.034(3) 0.068(4) -0.004(3) 0.037(3) -0.007(3)
C14B 0.072(5) 0.032(4) 0.080(5) -0.003(4) 0.038(4) 0.007(3)
C15B 0.063(4) 0.037(3) 0.079(5) 0.004(3) 0.030(3) 0.008(3)
C16B 0.049(4) 0.036(3) 0.048(5) -0.001(3) 0.024(3) 0.005(3)
C17B 0.087(6) 0.068(6) 0.119(7) 0.030(5) 0.018(5) 0.028(5)
C18B 0.063(5) 0.051(5) 0.056(5) -0.010(4) 0.006(4) -0.014(4)
C11C 0.042(4) 0.015(2) 0.025(3) -0.001(2) 0.018(2) 0.004(2)
C12C 0.053(3) 0.025(2) 0.041(3) -0.007(2) 0.024(3) -0.005(2)
C13C 0.079(5) 0.021(3) 0.058(4) -0.004(3) 0.035(3) -0.003(3)
C14C 0.091(5) 0.026(3) 0.069(4) 0.008(3) 0.039(3) 0.020(3)
C15C 0.067(4) 0.037(3) 0.048(3) 0.015(2) 0.028(3) 0.025(3)
C16C 0.045(4) 0.028(3) 0.033(4) 0.006(2) 0.017(3) 0.010(3)
C17C 0.078(5) 0.077(6) 0.073(5) 0.037(4) 0.021(4) 0.049(5)
C18C 0.062(5) 0.053(5) 0.043(4) -0.010(4) 0.013(3) -0.019(4)
Si21 0.02568(19) 0.02832(19) 0.02077(18) 0.00441(14) 0.00891(14) 0.00000(14)
C22 0.0358(8) 0.0392(8) 0.0434(9) 0.0096(7) 0.0245(7) 0.0073(6)
C23 0.0403(8) 0.0432(9) 0.0224(7) 0.0070(6) 0.0074(6) 0.0064(7)
C24 0.0390(8) 0.0406(9) 0.0340(8) 0.0040(6) 0.0120(7) -0.0118(7)
Si51 0.02362(18) 0.02890(19) 0.02119(18) -0.00422(14) 0.00885(14) 0.00070(14)
C49 0.0218(6) 0.0477(9) 0.0305(7) 0.0000(6) 0.0037(5) -0.0049(6)
C48 0.0372(8) 0.0408(8) 0.0255(7) -0.0086(6) 0.0078(6) -0.0077(6)
C47 0.0258(6) 0.0275(6) 0.0198(6) 0.0021(5) 0.0031(5) -0.0039(5)
C46 0.0216(6) 0.0295(6) 0.0162(5) -0.0001(5) 0.0048(4) -0.0015(5)
C45 0.0214(6) 0.0324(7) 0.0158(5) 0.0031(5) 0.0038(5) -0.0009(5)
C44 0.0214(6) 0.0277(6) 0.0194(6) 0.0042(5) 0.0046(5) -0.0003(5)
C43 0.0184(5) 0.0245(6) 0.0180(6) 0.0002(4) 0.0051(4) 0.0004(4)
C42 0.0191(5) 0.0253(6) 0.0153(5) 0.0014(4) 0.0038(4) 0.0021(4)
C41 0.0197(5) 0.0239(6) 0.0160(5) 0.0006(4) 0.0068(4) 0.0010(4)
C39 0.0582(11) 0.0343(8) 0.0340(8) -0.0067(7) 0.0001(8) 0.0191(8)
C38 0.0433(9) 0.0380(8) 0.0263(7) 0.0073(6) 0.0094(6) 0.0135(7)
C37 0.0282(7) 0.0308(7) 0.0207(6) -0.0015(5) 0.0042(5) 0.0084(5)
C36 0.0211(6) 0.0301(7) 0.0162(5) -0.0005(5) 0.0051(4) 0.0034(5)
C35 0.0187(6) 0.0341(7) 0.0157(5) -0.0054(5) 0.0031(4) 0.0026(5)
C34 0.0195(6) 0.0291(6) 0.0200(6) -0.0060(5) 0.0056(5) 0.0002(5)
C33 0.0187(5) 0.0250(6) 0.0182(6) -0.0012(4) 0.0055(4) 0.0008(4)
C32 0.0194(5) 0.0253(6) 0.0152(5) -0.0020(4) 0.0040(4) -0.0013(4)
C31 0.0194(5) 0.0235(6) 0.0156(5) -0.0008(4) 0.0065(4) -0.0010(4)
C52 0.0375(8) 0.0396(9) 0.0508(10) -0.0084(7) 0.0290(8) -0.0056(7)
C53 0.0356(8) 0.0454(9) 0.0227(7) -0.0054(6) 0.0071(6) -0.0009(7)
C54 0.0365(8) 0.0435(9) 0.0316(8) -0.0044(6) 0.0104(6) 0.0122(7)
C310 0.0251(7) 0.0576(11) 0.0325(8) 0.0010(7) 0.0049(6) 0.0102(7)
C311 0.0283(7) 0.0530(9) 0.0188(6) -0.0116(6) -0.0022(5) 0.0132(6)
C312 0.0440(9) 0.0624(12) 0.0270(8) -0.0211(8) -0.0060(7) 0.0167(8)
C313 0.0663(13) 0.0713(14) 0.0201(7) 0.0022(8) 0.0023(8) 0.0207(11)
C314 0.0286(8) 0.0927(16) 0.0385(10) -0.0301(10) -0.0066(7) 0.0141(9)
C410 0.0525(10) 0.0289(8) 0.0330(8) 0.0056(6) -0.0035(7) -0.0114(7)
C41A 0.0299(7) 0.0472(9) 0.0183(6) 0.0090(6) -0.0014(5) -0.0094(6)
C42A 0.045(2) 0.061(2) 0.0329(18) 0.0246(17) -0.0079(15) -0.0152(18)
C43A 0.0263(15) 0.130(5) 0.0382(19) 0.037(2) -0.0062(13) -0.012(2)
C44A 0.088(3) 0.071(3) 0.0186(14) -0.0019(15) -0.0011(16) -0.012(2)
C42B 0.041(2) 0.074(3) 0.0208(16) 0.0067(16) 0.0006(14) 0.032(2)
C43B 0.0334(19) 0.062(3) 0.0185(15) 0.0081(16) 0.0028(13) -0.0019(18)
C44B 0.060(3) 0.048(2) 0.0244(17) 0.0069(15) -0.0140(17) -0.0177(19)
C1_1 0.160(16) 0.036(8) 0.063(5) 0.001(5) -0.007(7) -0.030(8)
C2_1 0.102(6) 0.057(4) 0.053(3) -0.002(3) 0.019(4) -0.033(4)
C3_1 0.064(6) 0.035(4) 0.056(3) -0.006(3) 0.011(3) -0.019(4)
C4_1 0.064(6) 0.038(5) 0.054(4) 0.000(3) 0.017(3) 0.002(5)
C5_1 0.062(4) 0.056(4) 0.063(4) 0.010(3) 0.021(3) 0.012(3)
C6_1 0.087(11) 0.065(9) 0.050(4) 0.011(4) 0.008(5) 0.012(7)
C1_2 0.092(10) 0.11(2) 0.086(8) 0.004(11) 0.022(8) 0.006(12)
C2_2 0.103(7) 0.059(5) 0.089(6) -0.006(4) 0.027(5) 0.000(5)
C3_2 0.083(8) 0.048(6) 0.088(6) 0.001(5) 0.021(5) 0.021(5)
C4_2 0.066(6) 0.035(5) 0.087(5) 0.002(4) 0.014(4) 0.012(5)
C5_2 0.105(8) 0.069(6) 0.099(6) 0.000(5) 0.034(6) 0.029(5)
C6_2 0.086(11) 0.072(11) 0.089(7) -0.009(6) 0.030(6) 0.021(9)
C1_3 0.143(18) 0.049(14) 0.063(7) -0.022(7) 0.036(8) -0.048(9)
C2_3 0.074(7) 0.089(7) 0.077(6) -0.014(5) 0.017(5) 0.004(6)
C3_3 0.080(10) 0.073(11) 0.075(6) -0.003(7) 0.020(5) 0.003(9)
C4_3 0.067(8) 0.068(7) 0.067(5) -0.006(5) 0.006(5) 0.028(7)
C5_3 0.067(6) 0.091(7) 0.074(6) 0.013(5) 0.007(5) 0.029(6)
C6_3 0.14(2) 0.088(19) 0.067(8) -0.016(9) -0.002(11) 0.036(16)

loop_
_atom_type_symbol
_atom_type_description
_atom_type_scat_dispersion_real
_atom_type_scat_dispersion_imag
_atom_type_scat_source
C C 0.0033 0.0016 'International Tables Vol C Tables 4.2.6.8 and 6.1.1.4'
H H 0.0000 0.0000 'International Tables Vol C Tables 4.2.6.8 and 6.1.1.4'
B B 0.0013 0.0007 'International Tables Vol C Tables 4.2.6.8 and 6.1.1.4'
Si Si 0.0817 0.0704 'International Tables Vol C Tables 4.2.6.8 and 6.1.1.4'

loop_
_geom_angle_atom_site_label_1
_geom_angle_atom_site_label_2
_geom_angle_atom_site_label_3
_geom_angle
_geom_angle_site_symmetry_1
_geom_angle_site_symmetry_3
_geom_angle_publ_flag
C11B B1 C5 129.8(9) . . ?
C11A B1 C5 122.3(3) . . ?
C11B B1 C2 122.5(9) . . ?
C11A B1 C2 129.6(3) . . ?
C5 B1 C2 107.49(11) . . ?
C5 B1 C11C 131.5(5) . . ?
C2 B1 C11C 117.6(4) . . ?
C3 C2 B1 104.35(11) . . ?
C3 C2 Si21 127.75(10) . . ?
B1 C2 Si21 127.63(10) . . ?
C2 C3 C31 127.61(11) . . ?
C2 C3 C4 111.73(11) . . ?
C31 C3 C4 120.65(11) . . ?
C5 C4 C41 127.69(11) . . ?
C5 C4 C3 111.99(11) . . ?
C41 C4 C3 120.31(11) . . ?
C4 C5 B1 104.29(11) . . ?
C4 C5 Si51 127.63(10) . . ?
B1 C5 Si51 127.58(10) . . ?
C16A C11A C12A 118.5(4) . . ?
C16A C11A B1 121.4(4) . . ?
C12A C11A B1 120.1(3) . . ?
C13A C12A C11A 119.6(4) . . ?
C13A C12A C18A 118.6(4) . . ?
C11A C12A C18A 121.6(4) . . ?
C14A C13A C12A 120.5(4) . . ?
C14A C13A H13A 119.8 . . ?
C12A C13A H13A 119.8 . . ?
C13A C14A C15A 120.8(4) . . ?
C13A C14A H14A 119.6 . . ?
C15A C14A H14A 119.6 . . ?
C14A C15A C16A 118.0(4) . . ?
C14A C15A C17A 122.2(4) . . ?
C16A C15A C17A 119.8(4) . . ?
C11A C16A C15A 122.5(4) . . ?
C11A C16A H16A 118.7 . . ?
C15A C16A H16A 118.7 . . ?
C15A C17A H17A 109.5 . . ?
C15A C17A H17B 109.5 . . ?
H17A C17A H17B 109.5 . . ?
C15A C17A H17C 109.5 . . ?
H17A C17A H17C 109.5 . . ?
H17B C17A H17C 109.5 . . ?
C12A C18A H18A 109.5 . . ?
C12A C18A H18B 109.5 . . ?
H18A C18A H18B 109.5 . . ?
C12A C18A H18C 109.5 . . ?
H18A C18A H18C 109.5 . . ?
H18B C18A H18C 109.5 . . ?
C12B C11B C16B 119.6(9) . . ?
C12B C11B B1 121.2(9) . . ?
C16B C11B B1 118.8(8) . . ?
C11B C12B C13B 119.1(9) . . ?
C11B C12B C18B 121.2(8) . . ?
C13B C12B C18B 119.4(9) . . ?
C14B C13B C12B 119.9(9) . . ?
C14B C13B H13B 120.0 . . ?
C12B C13B H13B 120.0 . . ?
C15B C14B C13B 121.4(9) . . ?
C15B C14B H14B 119.3 . . ?
C13B C14B H14B 119.3 . . ?
C16B C15B C14B 117.9(9) . . ?
C16B C15B C17B 122.8(10) . . ?
C14B C15B C17B 119.4(9) . . ?
C15B C16B C11B 121.7(10) . . ?
C15B C16B H16B 119.2 . . ?
C11B C16B H16B 119.2 . . ?
C15B C17B H17D 109.5 . . ?
C15B C17B H17E 109.5 . . ?
H17D C17B H17E 109.5 . . ?
C15B C17B H17F 109.5 . . ?
H17D C17B H17F 109.5 . . ?
H17E C17B H17F 109.5 . . ?
C12B C18B H18D 109.5 . . ?
C12B C18B H18E 109.5 . . ?
H18D C18B H18E 109.5 . . ?
C12B C18B H18F 109.5 . . ?
H18D C18B H18F 109.5 . . ?
H18E C18B H18F 109.5 . . ?
C12C C11C C16C 116.9(7) . . ?
C12C C11C B1 122.0(6) . . ?
C16C C11C B1 121.0(6) . . ?
C13C C12C C11C 121.4(8) . . ?
C13C C12C C18C 118.0(8) . . ?
C11C C12C C18C 120.4(7) . . ?
C12C C13C C14C 119.4(9) . . ?
C12C C13C H13C 120.3 . . ?
C14C C13C H13C 120.3 . . ?
C15C C14C C13C 121.3(8) . . ?
C15C C14C H14C 119.4 . . ?
C13C C14C H14C 119.4 . . ?
C14C C15C C16C 117.4(7) . . ?
C14C C15C C17C 121.8(7) . . ?
C16C C15C C17C 120.7(8) . . ?
C15C C16C C11C 123.5(8) . . ?
C15C C16C H16C 118.2 . . ?
C11C C16C H16C 118.2 . . ?
C15C C17C C17C 122.6(12) . 2_675 ?
C15C C17C H17G 109.5 . . ?
C17C C17C H17G 125.7 2_675 . ?
C15C C17C H17H 109.5 . . ?
C17C C17C H17H 68.3 2_675 . ?
H17G C17C H17H 109.5 . . ?
C15C C17C H17I 109.5 . . ?
C17C C17C H17I 41.2 2_675 . ?
H17G C17C H17I 109.5 . . ?
H17H C17C H17I 109.5 . . ?
C12C C18C H18G 109.5 . . ?
C12C C18C H18H 109.5 . . ?
H18G C18C H18H 109.5 . . ?
C12C C18C H18I 109.5 . . ?
H18G C18C H18I 109.5 . . ?
H18H C18C H18I 109.5 . . ?
C22 Si21 C2 112.48(7) . . ?
C22 Si21 C23 110.34(8) . . ?
C2 Si21 C23 110.33(7) . . ?
C22 Si21 C24 106.98(8) . . ?
C2 Si21 C24 108.20(7) . . ?
C23 Si21 C24 108.35(8) . . ?
Si21 C22 H22A 109.5 . . ?
Si21 C22 H22B 109.5 . . ?
H22A C22 H22B 109.5 . . ?
Si21 C22 H22C 109.5 . . ?
H22A C22 H22C 109.5 . . ?
H22B C22 H22C 109.5 . . ?
Si21 C23 H23A 109.5 . . ?
Si21 C23 H23B 109.5 . . ?
H23A C23 H23B 109.5 . . ?
Si21 C23 H23C 109.5 . . ?
H23A C23 H23C 109.5 . . ?
H23B C23 H23C 109.5 . . ?
Si21 C24 H24A 109.5 . . ?
Si21 C24 H24B 109.5 . . ?
H24A C24 H24B 109.5 . . ?
Si21 C24 H24C 109.5 . . ?
H24A C24 H24C 109.5 . . ?
H24B C24 H24C 109.5 . . ?
C53 Si51 C52 109.83(8) . . ?
C53 Si51 C5 110.01(7) . . ?
C52 Si51 C5 112.84(7) . . ?
C53 Si51 C54 108.43(8) . . ?
C52 Si51 C54 107.04(9) . . ?
C5 Si51 C54 108.55(7) . . ?
C47 C49 H49A 109.5 . . ?
C47 C49 H49B 109.5 . . ?
H49A C49 H49B 109.5 . . ?
C47 C49 H49C 109.5 . . ?
H49A C49 H49C 109.5 . . ?
H49B C49 H49C 109.5 . . ?
C47 C48 H48A 109.5 . . ?
C47 C48 H48B 109.5 . . ?
H48A C48 H48B 109.5 . . ?
C47 C48 H48C 109.5 . . ?
H48A C48 H48C 109.5 . . ?
H48B C48 H48C 109.5 . . ?
C410 C47 C43 112.42(12) . . ?
C410 C47 C48 108.65(13) . . ?
C43 C47 C48 109.84(11) . . ?
C410 C47 C49 108.09(13) . . ?
C43 C47 C49 108.69(12) . . ?
C48 C47 C49 109.09(12) . . ?
C45 C46 C41 121.26(12) . . ?
C45 C46 H46 119.4 . . ?
C41 C46 H46 119.4 . . ?
C46 C45 C44 117.82(12) . . ?
C46 C45 C41A 121.02(12) . . ?
C44 C45 C41A 121.16(12) . . ?
C43 C44 C45 122.37(12) . . ?
C43 C44 H44 118.8 . . ?
C45 C44 H44 118.8 . . ?
C44 C43 C42 118.18(12) . . ?
C44 C43 C47 122.73(12) . . ?
C42 C43 C47 119.08(11) . . ?
C41 C42 C43 120.96(11) . . ?
C41 C42 H42 119.5 . . ?
C43 C42 H42 119.5 . . ?
C42 C41 C46 119.39(12) . . ?
C42 C41 C4 120.81(11) . . ?
C46 C41 C4 119.78(11) . . ?
C37 C39 H39A 109.5 . . ?
C37 C39 H39B 109.5 . . ?
H39A C39 H39B 109.5 . . ?
C37 C39 H39C 109.5 . . ?
H39A C39 H39C 109.5 . . ?
H39B C39 H39C 109.5 . . ?
C37 C38 H38A 109.5 . . ?
C37 C38 H38B 109.5 . . ?
H38A C38 H38B 109.5 . . ?
C37 C38 H38C 109.5 . . ?
H38A C38 H38C 109.5 . . ?
H38B C38 H38C 109.5 . . ?
C39 C37 C33 112.23(12) . . ?
C39 C37 C38 108.52(14) . . ?
C33 C37 C38 110.05(11) . . ?
C39 C37 C310 108.55(14) . . ?
C33 C37 C310 108.42(13) . . ?
C38 C37 C310 109.02(13) . . ?
C31 C36 C35 121.19(12) . . ?
C31 C36 H36 119.4 . . ?
C35 C36 H36 119.4 . . ?
C34 C35 C36 117.89(12) . . ?
C34 C35 C311 122.66(12) . . ?
C36 C35 C311 119.46(12) . . ?
C35 C34 C33 122.49(12) . . ?
C35 C34 H34 118.8 . . ?
C33 C34 H34 118.8 . . ?
C34 C33 C32 118.04(12) . . ?
C34 C33 C37 122.65(12) . . ?
C32 C33 C37 119.28(11) . . ?
C31 C32 C33 120.97(11) . . ?
C31 C32 H32 119.5 . . ?
C33 C32 H32 119.5 . . ?
C36 C31 C32 119.41(12) . . ?
C36 C31 C3 119.69(12) . . ?
C32 C31 C3 120.89(11) . . ?
Si51 C52 H52A 109.5 . . ?
Si51 C52 H52B 109.5 . . ?
H52A C52 H52B 109.5 . . ?
Si51 C52 H52C 109.5 . . ?
H52A C52 H52C 109.5 . . ?
H52B C52 H52C 109.5 . . ?
Si51 C53 H53A 109.5 . . ?
Si51 C53 H53B 109.5 . . ?
H53A C53 H53B 109.5 . . ?
Si51 C53 H53C 109.5 . . ?
H53A C53 H53C 109.5 . . ?
H53B C53 H53C 109.5 . . ?
Si51 C54 H54A 109.5 . . ?
Si51 C54 H54B 109.5 . . ?
H54A C54 H54B 109.5 . . ?
Si51 C54 H54C 109.5 . . ?
H54A C54 H54C 109.5 . . ?
H54B C54 H54C 109.5 . . ?
C37 C310 H31A 109.5 . . ?
C37 C310 H31B 109.5 . . ?
H31A C310 H31B 109.5 . . ?
C37 C310 H31C 109.5 . . ?
H31A C310 H31C 109.5 . . ?
H31B C310 H31C 109.5 . . ?
C312 C311 C314 110.33(16) . . ?
C312 C311 C35 112.59(13) . . ?
C314 C311 C35 109.47(13) . . ?
C312 C311 C313 107.03(15) . . ?
C314 C311 C313 108.48(17) . . ?
C35 C311 C313 108.82(14) . . ?
C311 C312 H31D 109.5 . . ?
C311 C312 H31E 109.5 . . ?
H31D C312 H31E 109.5 . . ?
C311 C312 H31F 109.5 . . ?
H31D C312 H31F 109.5 . . ?
H31E C312 H31F 109.5 . . ?
C311 C313 H31G 109.5 . . ?
C311 C313 H31H 109.5 . . ?
H31G C313 H31H 109.5 . . ?
C311 C313 H31I 109.5 . . ?
H31G C313 H31I 109.5 . . ?
H31H C313 H31I 109.5 . . ?
C311 C314 H31J 109.5 . . ?
C311 C314 H31K 109.5 . . ?
H31J C314 H31K 109.5 . . ?
C311 C314 H31L 109.5 . . ?
H31J C314 H31L 109.5 . . ?
H31K C314 H31L 109.5 . . ?
C47 C410 H41A 109.5 . . ?
C47 C410 H41B 109.5 . . ?
H41A C410 H41B 109.5 . . ?
C47 C410 H41C 109.5 . . ?
H41A C410 H41C 109.5 . . ?
H41B C410 H41C 109.5 . . ?
C43B C41A C44B 111.4(3) . . ?
C43A C41A C42A 115.9(3) . . ?
C43A C41A C45 110.45(17) . . ?
C43B C41A C45 111.39(18) . . ?
C44B C41A C45 115.04(18) . . ?
C42A C41A C45 113.89(17) . . ?
C43B C41A C42B 106.2(3) . . ?
C44B C41A C42B 105.0(3) . . ?
C45 C41A C42B 107.17(17) . . ?
C43A C41A C44A 107.1(3) . . ?
C42A C41A C44A 103.3(3) . . ?
C45 C41A C44A 104.96(18) . . ?
C41A C42A H42A 109.5 . . ?
C41A C42A H42B 109.5 . . ?
H42A C42A H42B 109.5 . . ?
C41A C42A H42C 109.5 . . ?
H42A C42A H42C 109.5 . . ?
H42B C42A H42C 109.5 . . ?
C41A C43A H43A 109.5 . . ?
C41A C43A H43B 109.5 . . ?
H43A C43A H43B 109.5 . . ?
C41A C43A H43C 109.5 . . ?
H43A C43A H43C 109.5 . . ?
H43B C43A H43C 109.5 . . ?
C41A C44A H44A 109.5 . . ?
C41A C44A H44B 109.5 . . ?
H44A C44A H44B 109.5 . . ?
C41A C44A H44C 109.5 . . ?
H44A C44A H44C 109.5 . . ?
H44B C44A H44C 109.5 . . ?
C41A C42B H42D 109.5 . . ?
C41A C42B H42E 109.5 . . ?
H42D C42B H42E 109.5 . . ?
C41A C42B H42F 109.5 . . ?
H42D C42B H42F 109.5 . . ?
H42E C42B H42F 109.5 . . ?
C41A C43B H43D 109.5 . . ?
C41A C43B H43E 109.5 . . ?
H43D C43B H43E 109.5 . . ?
C41A C43B H43F 109.5 . . ?
H43D C43B H43F 109.5 . . ?
H43E C43B H43F 109.5 . . ?
C41A C44B H44D 109.5 . . ?
C41A C44B H44E 109.5 . . ?
H44D C44B H44E 109.5 . . ?
C41A C44B H44F 109.5 . . ?
H44D C44B H44F 109.5 . . ?
H44E C44B H44F 109.5 . . ?
C2_1 C1_1 H1AA_1 109.5 . . ?
C2_1 C1_1 H1BA_1 109.5 . . ?
H1AA_1 C1_1 H1BA_1 109.5 . . ?
C2_1 C1_1 H1CA_1 109.5 . . ?
H1AA_1 C1_1 H1CA_1 109.5 . . ?
H1BA_1 C1_1 H1CA_1 109.5 . . ?
C3_1 C2_1 C1_1 118.1(10) . . ?
C3_1 C2_1 H2AA_1 107.8 . . ?
C1_1 C2_1 H2AA_1 107.8 . . ?
C3_1 C2_1 H2BA_1 107.8 . . ?
C1_1 C2_1 H2BA_1 107.8 . . ?
H2AA_1 C2_1 H2BA_1 107.1 . . ?
C2_1 C3_1 C4_1 116.0(7) . . ?
C2_1 C3_1 H3AA_1 108.3 . . ?
C4_1 C3_1 H3AA_1 108.3 . . ?
C2_1 C3_1 H3BA_1 108.3 . . ?
C4_1 C3_1 H3BA_1 108.3 . . ?
H3AA_1 C3_1 H3BA_1 107.4 . . ?
C5_1 C4_1 C3_1 116.2(8) . . ?
C5_1 C4_1 H4AA_1 108.2 . . ?
C3_1 C4_1 H4AA_1 108.2 . . ?
C5_1 C4_1 H4BA_1 108.2 . . ?
C3_1 C4_1 H4BA_1 108.2 . . ?
H4AA_1 C4_1 H4BA_1 107.4 . . ?
C4_1 C5_1 C6_1 117.4(10) . . ?
C4_1 C5_1 H5AA_1 108.0 . . ?
C6_1 C5_1 H5AA_1 108.0 . . ?
C4_1 C5_1 H5BA_1 108.0 . . ?
C6_1 C5_1 H5BA_1 108.0 . . ?
H5AA_1 C5_1 H5BA_1 107.2 . . ?
C5_1 C6_1 H6AA_1 109.5 . . ?
C5_1 C6_1 H6BA_1 109.5 . . ?
H6AA_1 C6_1 H6BA_1 109.5 . . ?
C5_1 C6_1 H6CA_1 109.5 . . ?
H6AA_1 C6_1 H6CA_1 109.5 . . ?
H6BA_1 C6_1 H6CA_1 109.5 . . ?
C2_2 C1_2 H1AB_2 109.5 . . ?
C2_2 C1_2 H1BB_2 109.5 . . ?
H1AB_2 C1_2 H1BB_2 109.5 . . ?
C2_2 C1_2 H1CB_2 109.5 . . ?
H1AB_2 C1_2 H1CB_2 109.5 . . ?
H1BB_2 C1_2 H1CB_2 109.5 . . ?
C1_2 C2_2 C3_2 119.6(14) . . ?
C1_2 C2_2 H2AB_2 107.4 . . ?
C3_2 C2_2 H2AB_2 107.4 . . ?
C1_2 C2_2 H2BB_2 107.4 . . ?
C3_2 C2_2 H2BB_2 107.4 . . ?
H2AB_2 C2_2 H2BB_2 107.0 . . ?
C2_2 C3_2 C4_2 114.9(8) . . ?
C2_2 C3_2 H3AB_2 108.6 . . ?
C4_2 C3_2 H3AB_2 108.6 . . ?
C2_2 C3_2 H3BB_2 108.6 . . ?
C4_2 C3_2 H3BB_2 108.6 . . ?
H3AB_2 C3_2 H3BB_2 107.5 . . ?
C5_2 C4_2 C3_2 116.5(9) . . ?
C5_2 C4_2 H4AB_2 108.2 . . ?
C3_2 C4_2 H4AB_2 108.2 . . ?
C5_2 C4_2 H4BB_2 108.2 . . ?
C3_2 C4_2 H4BB_2 108.2 . . ?
H4AB_2 C4_2 H4BB_2 107.3 . . ?
C4_2 C5_2 C6_2 114.8(11) . . ?
C4_2 C5_2 H5AB_2 108.6 . . ?
C6_2 C5_2 H5AB_2 108.6 . . ?
C4_2 C5_2 H5BB_2 108.6 . . ?
C6_2 C5_2 H5BB_2 108.6 . . ?
H5AB_2 C5_2 H5BB_2 107.6 . . ?
C5_2 C6_2 H6AB_2 109.5 . . ?
C5_2 C6_2 H6BB_2 109.5 . . ?
H6AB_2 C6_2 H6BB_2 109.5 . . ?
C5_2 C6_2 H6CB_2 109.5 . . ?
H6AB_2 C6_2 H6CB_2 109.5 . . ?
H6BB_2 C6_2 H6CB_2 109.5 . . ?
C2_3 C1_3 H1AC_3 109.5 . . ?
C2_3 C1_3 H1BC_3 109.5 . . ?
H1AC_3 C1_3 H1BC_3 109.5 . . ?
C2_3 C1_3 H1CC_3 109.5 . . ?
H1AC_3 C1_3 H1CC_3 109.5 . . ?
H1BC_3 C1_3 H1CC_3 109.5 . . ?
C3_3 C2_3 C1_3 114.0(15) . . ?
C3_3 C2_3 H2AC_3 108.8 . . ?
C1_3 C2_3 H2AC_3 108.8 . . ?
C3_3 C2_3 H2BC_3 108.8 . . ?
C1_3 C2_3 H2BC_3 108.8 . . ?
H2AC_3 C2_3 H2BC_3 107.7 . . ?
C2_3 C3_3 C4_3 115.9(13) . . ?
C2_3 C3_3 H3AC_3 108.3 . . ?
C4_3 C3_3 H3AC_3 108.3 . . ?
C2_3 C3_3 H3BC_3 108.3 . . ?
C4_3 C3_3 H3BC_3 108.3 . . ?
H3AC_3 C3_3 H3BC_3 107.4 . . ?
C5_3 C4_3 C3_3 112.5(10) . . ?
C5_3 C4_3 H4AC_3 109.1 . . ?
C3_3 C4_3 H4AC_3 109.1 . . ?
C5_3 C4_3 H4BC_3 109.1 . . ?
C3_3 C4_3 H4BC_3 109.1 . . ?
H4AC_3 C4_3 H4BC_3 107.8 . . ?
C6_3 C5_3 C4_3 116.5(17) . . ?
C6_3 C5_3 H5AC_3 108.2 . . ?
C4_3 C5_3 H5AC_3 108.2 . . ?
C6_3 C5_3 H5BC_3 108.2 . . ?
C4_3 C5_3 H5BC_3 108.2 . . ?
H5AC_3 C5_3 H5BC_3 107.3 . . ?
C5_3 C6_3 H6AC_3 109.5 . . ?
C5_3 C6_3 H6BC_3 109.5 . . ?
H6AC_3 C6_3 H6BC_3 109.5 . . ?
C5_3 C6_3 H6CC_3 109.5 . . ?
H6AC_3 C6_3 H6CC_3 109.5 . . ?
H6BC_3 C6_3 H6CC_3 109.5 . . ?

loop_
_geom_bond_atom_site_label_1
_geom_bond_atom_site_label_2
_geom_bond_distance
_geom_bond_site_symmetry_2
_geom_bond_publ_flag
B1 C11B 1.559(10) . ?
B1 C11A 1.577(4) . ?
B1 C5 1.583(2) . ?
B1 C2 1.585(2) . ?
B1 C11C 1.604(6) . ?
C2 C3 1.3582(18) . ?
C2 Si21 1.8708(14) . ?
C3 C31 1.4797(17) . ?
C3 C4 1.5426(17) . ?
C4 C5 1.3580(18) . ?
C4 C41 1.4840(18) . ?
C5 Si51 1.8710(13) . ?
C11A C16A 1.386(5) . ?
C11A C12A 1.397(5) . ?
C12A C13A 1.395(5) . ?
C12A C18A 1.506(6) . ?
C13A C14A 1.383(7) . ?
C13A H13A 0.9500 . ?
C14A C15A 1.385(6) . ?
C14A H14A 0.9500 . ?
C15A C16A 1.393(6) . ?
C15A C17A 1.526(6) . ?
C16A H16A 0.9500 . ?
C17A H17A 0.9800 . ?
C17A H17B 0.9800 . ?
C17A H17C 0.9800 . ?
C18A H18A 0.9800 . ?
C18A H18B 0.9800 . ?
C18A H18C 0.9800 . ?
C11B C12B 1.379(10) . ?
C11B C16B 1.391(11) . ?
C12B C13B 1.391(10) . ?
C12B C18B 1.507(11) . ?
C13B C14B 1.385(11) . ?
C13B H13B 0.9500 . ?
C14B C15B 1.384(11) . ?
C14B H14B 0.9500 . ?
C15B C16B 1.377(10) . ?
C15B C17B 1.489(12) . ?
C16B H16B 0.9500 . ?
C17B H17D 0.9800 . ?
C17B H17E 0.9800 . ?
C17B H17F 0.9800 . ?
C18B H18D 0.9800 . ?
C18B H18E 0.9800 . ?
C18B H18F 0.9800 . ?
C11C C12C 1.393(8) . ?
C11C C16C 1.394(9) . ?
C12C C13C 1.388(9) . ?
C12C C18C 1.486(11) . ?
C13C C14C 1.391(11) . ?
C13C H13C 0.9500 . ?
C14C C15C 1.387(10) . ?
C14C H14C 0.9500 . ?
C15C C16C 1.389(8) . ?
C15C C17C 1.507(10) . ?
C16C H16C 0.9500 . ?
C17C C17C 1.798(19) 2_675 ?
C17C H17G 0.9800 . ?
C17C H17H 0.9800 . ?
C17C H17I 0.9800 . ?
C18C H18G 0.9800 . ?
C18C H18H 0.9800 . ?
C18C H18I 0.9800 . ?
Si21 C22 1.8677(16) . ?
Si21 C23 1.8720(16) . ?
Si21 C24 1.8762(17) . ?
C22 H22A 0.9800 . ?
C22 H22B 0.9800 . ?
C22 H22C 0.9800 . ?
C23 H23A 0.9800 . ?
C23 H23B 0.9800 . ?
C23 H23C 0.9800 . ?
C24 H24A 0.9800 . ?
C24 H24B 0.9800 . ?
C24 H24C 0.9800 . ?
Si51 C53 1.8706(16) . ?
Si51 C52 1.8709(17) . ?
Si51 C54 1.8716(17) . ?
C49 C47 1.538(2) . ?
C49 H49A 0.9800 . ?
C49 H49B 0.9800 . ?
C49 H49C 0.9800 . ?
C48 C47 1.536(2) . ?
C48 H48A 0.9800 . ?
C48 H48B 0.9800 . ?
C48 H48C 0.9800 . ?
C47 C410 1.531(2) . ?
C47 C43 1.5333(18) . ?
C46 C45 1.3967(19) . ?
C46 C41 1.3974(17) . ?
C46 H46 0.9500 . ?
C45 C44 1.4008(19) . ?
C45 C41A 1.5355(19) . ?
C44 C43 1.3954(18) . ?
C44 H44 0.9500 . ?
C43 C42 1.3991(18) . ?
C42 C41 1.3948(17) . ?
C42 H42 0.9500 . ?
C39 C37 1.532(2) . ?
C39 H39A 0.9800 . ?
C39 H39B 0.9800 . ?
C39 H39C 0.9800 . ?
C38 C37 1.536(2) . ?
C38 H38A 0.9800 . ?
C38 H38B 0.9800 . ?
C38 H38C 0.9800 . ?
C37 C33 1.5334(19) . ?
C37 C310 1.539(2) . ?
C36 C31 1.3938(17) . ?
C36 C35 1.3993(18) . ?
C36 H36 0.9500 . ?
C35 C34 1.3957(19) . ?
C35 C311 1.5348(19) . ?
C34 C33 1.3973(18) . ?
C34 H34 0.9500 . ?
C33 C32 1.3981(17) . ?
C32 C31 1.3974(18) . ?
C32 H32 0.9500 . ?
C52 H52A 0.9800 . ?
C52 H52B 0.9800 . ?
C52 H52C 0.9800 . ?
C53 H53A 0.9800 . ?
C53 H53B 0.9800 . ?
C53 H53C 0.9800 . ?
C54 H54A 0.9800 . ?
C54 H54B 0.9800 . ?
C54 H54C 0.9800 . ?
C310 H31A 0.9800 . ?
C310 H31B 0.9800 . ?
C310 H31C 0.9800 . ?
C311 C312 1.518(2) . ?
C311 C314 1.525(2) . ?
C311 C313 1.559(3) . ?
C312 H31D 0.9800 . ?
C312 H31E 0.9800 . ?
C312 H31F 0.9800 . ?
C313 H31G 0.9800 . ?
C313 H31H 0.9800 . ?
C313 H31I 0.9800 . ?
C314 H31J 0.9800 . ?
C314 H31K 0.9800 . ?
C314 H31L 0.9800 . ?
C410 H41A 0.9800 . ?
C410 H41B 0.9800 . ?
C410 H41C 0.9800 . ?
C41A C43A 1.458(4) . ?
C41A C43B 1.482(4) . ?
C41A C44B 1.494(4) . ?
C41A C42A 1.496(4) . ?
C41A C42B 1.626(4) . ?
C41A C44A 1.643(5) . ?
C42A H42A 0.9800 . ?
C42A H42B 0.9800 . ?
C42A H42C 0.9800 . ?
C43A H43A 0.9800 . ?
C43A H43B 0.9800 . ?
C43A H43C 0.9800 . ?
C44A H44A 0.9800 . ?
C44A H44B 0.9800 . ?
C44A H44C 0.9800 . ?
C42B H42D 0.9800 . ?
C42B H42E 0.9800 . ?
C42B H42F 0.9800 . ?
C43B H43D 0.9800 . ?
C43B H43E 0.9800 . ?
C43B H43F 0.9800 . ?
C44B H44D 0.9800 . ?
C44B H44E 0.9800 . ?
C44B H44F 0.9800 . ?
C1_1 C2_1 1.484(12) . ?
C1_1 H1AA_1 0.9800 . ?
C1_1 H1BA_1 0.9800 . ?
C1_1 H1CA_1 0.9800 . ?
C2_1 C3_1 1.474(8) . ?
C2_1 H2AA_1 0.9900 . ?
C2_1 H2BA_1 0.9900 . ?
C3_1 C4_1 1.506(10) . ?
C3_1 H3AA_1 0.9900 . ?
C3_1 H3BA_1 0.9900 . ?
C4_1 C5_1 1.479(9) . ?
C4_1 H4AA_1 0.9900 . ?
C4_1 H4BA_1 0.9900 . ?
C5_1 C6_1 1.484(12) . ?
C5_1 H5AA_1 0.9900 . ?
C5_1 H5BA_1 0.9900 . ?
C6_1 H6AA_1 0.9800 . ?
C6_1 H6BA_1 0.9800 . ?
C6_1 H6CA_1 0.9800 . ?
C1_2 C2_2 1.464(13) . ?
C1_2 H1AB_2 0.9800 . ?
C1_2 H1BB_2 0.9800 . ?
C1_2 H1CB_2 0.9800 . ?
C2_2 C3_2 1.489(10) . ?
C2_2 H2AB_2 0.9900 . ?
C2_2 H2BB_2 0.9900 . ?
C3_2 C4_2 1.498(11) . ?
C3_2 H3AB_2 0.9900 . ?
C3_2 H3BB_2 0.9900 . ?
C4_2 C5_2 1.464(10) . ?
C4_2 H4AB_2 0.9900 . ?
C4_2 H4BB_2 0.9900 . ?
C5_2 C6_2 1.494(12) . ?
C5_2 H5AB_2 0.9900 . ?
C5_2 H5BB_2 0.9900 . ?
C6_2 H6AB_2 0.9800 . ?
C6_2 H6BB_2 0.9800 . ?
C6_2 H6CB_2 0.9800 . ?
C1_3 C2_3 1.485(14) . ?
C1_3 H1AC_3 0.9800 . ?
C1_3 H1BC_3 0.9800 . ?
C1_3 H1CC_3 0.9800 . ?
C2_3 C3_3 1.479(12) . ?
C2_3 H2AC_3 0.9900 . ?
C2_3 H2BC_3 0.9900 . ?
C3_3 C4_3 1.503(12) . ?
C3_3 H3AC_3 0.9900 . ?
C3_3 H3BC_3 0.9900 . ?
C4_3 C5_3 1.492(10) . ?
C4_3 H4AC_3 0.9900 . ?
C4_3 H4BC_3 0.9900 . ?
C5_3 C6_3 1.480(14) . ?
C5_3 H5AC_3 0.9900 . ?
C5_3 H5BC_3 0.9900 . ?
C6_3 H6AC_3 0.9800 . ?
C6_3 H6BC_3 0.9800 . ?
C6_3 H6CC_3 0.9800 . ?
